data_4501898
loop_
_publ_author_name
'Wang, Xiu-li'
'Hu, Hai-liang'
'Tian, Ai-xiang'

_publ_section_title
;
 Influence of Transition Metal Coordination Nature on the Assembly of
 Multinuclear Subunits in Polyoxometalates-Based Compounds
;
_journal_issue 11
_journal_name_full 'Crystal Growth &amp; Design'
_journal_page_first 4786
_journal_paper_doi 10.1021/cg1006742
_journal_volume 10
_journal_year 2010
_chemical_formula_sum 'C18 H31 Cu Mo12 N24 O40 P S6'
_chemical_formula_weight 2661.88
_chemical_name_systematic
; 
 ? 
;
_space_group_IT_number 148
_symmetry_cell_setting hexagonal
_symmetry_space_group_name_Hall '-R 3'
_symmetry_space_group_name_H-M 'R -3 :H'
_atom_sites_solution_hydrogens geom
_atom_sites_solution_primary direct
_atom_sites_solution_secondary difmap
_audit_creation_method SHELXL-97
_cell_angle_alpha 90.00
_cell_angle_beta 90.00
_cell_angle_gamma 120.00
_cell_formula_units_Z 3
_cell_length_a 11.6599(6)
_cell_length_b 11.6599(6)
_cell_length_c 41.664(4)
_cell_measurement_temperature 293(2)
_cell_volume 4905.5(6)
_computing_structure_refinement 'SHELXL-97 (Sheldrick, 1997)'
_computing_structure_solution 'SHELXS-97 (Sheldrick, 1990)'
_diffrn_ambient_temperature 293(2)
_diffrn_measured_fraction_theta_full 0.650
_diffrn_measured_fraction_theta_max 0.650
_diffrn_radiation_monochromator graphite
_diffrn_radiation_source 'fine-focus sealed tube'
_diffrn_radiation_type MoK\a
_diffrn_radiation_wavelength 0.71073
_diffrn_reflns_av_R_equivalents 0.0197
_diffrn_reflns_av_sigmaI/netI 0.0288
_diffrn_reflns_limit_h_max 9
_diffrn_reflns_limit_h_min -14
_diffrn_reflns_limit_k_max 14
_diffrn_reflns_limit_k_min -14
_diffrn_reflns_limit_l_max 46
_diffrn_reflns_limit_l_min -51
_diffrn_reflns_number 5138
_diffrn_reflns_theta_full 26.03
_diffrn_reflns_theta_max 26.03
_diffrn_reflns_theta_min 2.08
_diffrn_standards_decay_% none
_exptl_absorpt_coefficient_mu 2.861
_exptl_absorpt_correction_T_max 0.709
_exptl_absorpt_correction_T_min 0.583
_exptl_absorpt_correction_type numerical
_exptl_crystal_colour green
_exptl_crystal_density_diffrn 2.702
_exptl_crystal_density_method 'not measured'
_exptl_crystal_description block
_exptl_crystal_F_000 3810
_exptl_crystal_size_max 0.2
_exptl_crystal_size_mid 0.16
_exptl_crystal_size_min 0.12
_refine_diff_density_max 2.224
_refine_diff_density_min -0.510
_refine_diff_density_rms 0.117
_refine_ls_extinction_coef 0.00002(4)
_refine_ls_extinction_expression Fc^*^=kFc[1+0.001xFc^2^\l^3^/sin(2\q)]^-1/4^
_refine_ls_extinction_method SHELXL
_refine_ls_goodness_of_fit_ref 0.983
_refine_ls_hydrogen_treatment refo
_refine_ls_matrix_type full
_refine_ls_number_parameters 162
_refine_ls_number_reflns 1406
_refine_ls_number_restraints 0
_refine_ls_restrained_S_all 0.983
_refine_ls_R_factor_all 0.0358
_refine_ls_R_factor_gt 0.0326
_refine_ls_shift/su_max 0.000
_refine_ls_shift/su_mean 0.000
_refine_ls_structure_factor_coef Fsqd
_refine_ls_weighting_details 'calc w=1/[\s^2^(Fo^2^)+(0.0676P)^2^+31.5268P] where P=(Fo^2^+2Fc^2^)/3'
_refine_ls_weighting_scheme calc
_refine_ls_wR_factor_gt 0.0944
_refine_ls_wR_factor_ref 0.0965
_reflns_number_gt 1272
_reflns_number_total 2162
_reflns_threshold_expression >2sigma(I)
_cod_data_source_file cg1006742_si_004.cif
_cod_data_source_block compound3
_cod_original_sg_symbol_H-M R-3
_cod_database_code 4501898

loop_
_symmetry_equiv_pos_as_xyz
'x, y, z'
'-y, x-y, z'
'-x+y, -x, z'
'x+2/3, y+1/3, z+1/3'
'-y+2/3, x-y+1/3, z+1/3'
'-x+y+2/3, -x+1/3, z+1/3'
'x+1/3, y+2/3, z+2/3'
'-y+1/3, x-y+2/3, z+2/3'
'-x+y+1/3, -x+2/3, z+2/3'
'-x, -y, -z'
'y, -x+y, -z'
'x-y, x, -z'
'-x+2/3, -y+1/3, -z+1/3'
'y+2/3, -x+y+1/3, -z+1/3'
'x-y+2/3, x+1/3, -z+1/3'
'-x+1/3, -y+2/3, -z+2/3'
'y+1/3, -x+y+2/3, -z+2/3'
'x-y+1/3, x+2/3, -z+2/3'

loop_
_atom_site_label
_atom_site_type_symbol
_atom_site_fract_x
_atom_site_fract_y
_atom_site_fract_z
_atom_site_U_iso_or_equiv
_atom_site_adp_type
_atom_site_occupancy
_atom_site_symmetry_multiplicity
_atom_site_calc_flag
_atom_site_refinement_flags
P1 P 0.3333 0.6667 0.1667 0.0201(7) Uani 1 6 d S
Mo1 Mo 0.55344(5) 0.54051(6) 0.162567(13) 0.0297(2) Uani 1 1 d .
Mo2 Mo 0.39095(5) 0.52638(6) 0.236724(12) 0.0301(2) Uani 1 1 d .
O1' O 0.3333 0.6667 0.1298(3) 0.017(2) Uani 0.50 3 d SP
O1 O 0.4698(8) 0.6950(8) 0.15471(16) 0.0222(16) Uani 0.50 1 d P
O2 O 0.5584(8) 0.5937(6) 0.12155(14) 0.069(2) Uani 1 1 d .
O3 O 0.3959(6) 0.3911(8) 0.15947(14) 0.077(2) Uani 1 1 d .
O4 O 0.5152(6) 0.5344(8) 0.20968(13) 0.082(3) Uani 1 1 d .
O5 O 0.6611(6) 0.4875(6) 0.16263(14) 0.0529(15) Uani 1 1 d .
O6 O 0.4079(6) 0.4537(6) 0.26870(12) 0.0518(14) Uani 1 1 d .
O7 O 0.4768(6) 0.7013(6) 0.2481(2) 0.078(2) Uani 1 1 d .
Cu1 Cu 0.6667 0.3333 0.3333 0.0223(4) Uani 1 6 d S
C1 C 1.0247(10) 0.5377(11) 0.43224(17) 0.061(3) Uani 1 1 d .
H1A H 0.9599 0.4703 0.4460 0.092 Uiso 1 1 calc R
H1B H 1.0503 0.6233 0.4410 0.092 Uiso 1 1 calc R
H1C H 1.1010 0.5270 0.4308 0.092 Uiso 1 1 calc R
C2 C 1.0287(7) 0.6032(7) 0.37428(16) 0.0358(15) Uani 1 1 d .
C3 C 1.2051(8) 0.7965(8) 0.33535(17) 0.0418(16) Uani 1 1 d .
H3A H 1.2978 0.8561 0.3305 0.050 Uiso 1 1 calc R
H3B H 1.1716 0.7234 0.3203 0.050 Uiso 1 1 calc R
N1 N 0.9678(7) 0.5260(6) 0.39999(13) 0.0393(14) Uani 1 1 d .
N2 N 0.8469(6) 0.4353(6) 0.39218(13) 0.0382(13) Uani 1 1 d .
N3 N 0.8349(6) 0.4563(6) 0.36226(14) 0.0351(12) Uani 1 1 d .
N4 N 0.9460(6) 0.5619(6) 0.35031(13) 0.0353(12) Uani 1 1 d .
S1 S 1.1908(2) 0.7335(2) 0.37557(5) 0.0517(5) Uani 1 1 d .

loop_
_atom_site_aniso_label
_atom_site_aniso_U_11
_atom_site_aniso_U_22
_atom_site_aniso_U_33
_atom_site_aniso_U_23
_atom_site_aniso_U_13
_atom_site_aniso_U_12
P1 0.0228(11) 0.0228(11) 0.0146(15) 0.000 0.000 0.0114(5)
Mo1 0.0308(3) 0.0361(3) 0.0301(3) -0.0046(2) -0.0029(2) 0.0225(3)
Mo2 0.0309(3) 0.0341(3) 0.0241(3) 0.0080(2) -0.00166(19) 0.0153(3)
O1' 0.022(4) 0.022(4) 0.009(5) 0.000 0.000 0.0109(19)
O1 0.029(4) 0.021(4) 0.015(3) 0.002(3) 0.002(3) 0.011(3)
O2 0.125(6) 0.038(3) 0.041(3) -0.010(2) -0.038(3) 0.038(4)
O3 0.038(3) 0.105(5) 0.036(3) -0.030(3) 0.005(2) -0.004(3)
O4 0.040(3) 0.101(6) 0.044(3) -0.031(3) 0.014(3) -0.011(3)
O5 0.057(3) 0.075(4) 0.054(3) -0.017(3) -0.013(3) 0.053(3)
O6 0.051(3) 0.058(4) 0.042(3) 0.022(2) -0.002(2) 0.023(3)
O7 0.029(3) 0.035(3) 0.169(8) 0.000(4) 0.000(4) 0.015(2)
Cu1 0.0215(5) 0.0215(5) 0.0241(8) 0.000 0.000 0.0107(3)
C1 0.090(7) 0.096(8) 0.023(3) 0.002(4) -0.007(4) 0.066(6)
C2 0.046(4) 0.040(4) 0.033(3) 0.000(3) 0.005(3) 0.030(3)
C3 0.034(4) 0.037(4) 0.054(4) 0.001(3) 0.001(3) 0.017(3)
N1 0.061(4) 0.048(3) 0.028(3) 0.003(2) 0.004(3) 0.042(3)
N2 0.046(4) 0.040(3) 0.038(3) 0.009(3) 0.008(2) 0.029(3)
N3 0.040(3) 0.034(3) 0.037(3) 0.010(2) 0.009(2) 0.023(3)
N4 0.036(3) 0.038(3) 0.030(3) 0.003(2) 0.004(2) 0.018(3)
S1 0.0425(11) 0.0523(11) 0.0551(11) -0.0007(9) -0.0145(8) 0.0198(9)

loop_
_atom_type_symbol
_atom_type_description
_atom_type_scat_dispersion_real
_atom_type_scat_dispersion_imag
_atom_type_scat_source
C C 0.0033 0.0016 'International Tables Vol C Tables 4.2.6.8 and 6.1.1.4'
H H 0.0000 0.0000 'International Tables Vol C Tables 4.2.6.8 and 6.1.1.4'
N N 0.0061 0.0033 'International Tables Vol C Tables 4.2.6.8 and 6.1.1.4'
O O 0.0106 0.0060 'International Tables Vol C Tables 4.2.6.8 and 6.1.1.4'
P P 0.1023 0.0942 'International Tables Vol C Tables 4.2.6.8 and 6.1.1.4'
Mo Mo -1.6832 0.6857 'International Tables Vol C Tables 4.2.6.8 and 6.1.1.4'
Cu Cu 0.3201 1.2651 'International Tables Vol C Tables 4.2.6.8 and 6.1.1.4'
S S 0.1246 0.1234 'International Tables Vol C Tables 4.2.6.8 and 6.1.1.4'

loop_
_geom_angle_atom_site_label_1
_geom_angle_atom_site_label_2
_geom_angle_atom_site_label_3
_geom_angle
_geom_angle_site_symmetry_1
_geom_angle_site_symmetry_3
O1' P1 O1' 180.0 . 13_565
O1' P1 O1 108.9(3) . 14_455
O1' P1 O1 71.1(3) 13_565 14_455
O1' P1 O1 71.1(3) . 2_665
O1' P1 O1 108.9(3) 13_565 2_665
O1 P1 O1 179.996(3) 14_455 2_665
O1' P1 O1 71.1(3) . 3_565
O1' P1 O1 108.9(3) 13_565 3_565
O1 P1 O1 70.0(3) 14_455 3_565
O1 P1 O1 110.0(3) 2_665 3_565
O1' P1 O1 71.1(3) . .
O1' P1 O1 108.9(3) 13_565 .
O1 P1 O1 70.0(3) 14_455 .
O1 P1 O1 110.0(3) 2_665 .
O1 P1 O1 110.0(3) 3_565 .
O1' P1 O1 108.9(3) . 15
O1' P1 O1 71.1(3) 13_565 15
O1 P1 O1 110.0(3) 14_455 15
O1 P1 O1 70.0(3) 2_665 15
O1 P1 O1 179.996(2) 3_565 15
O1 P1 O1 70.0(3) . 15
O1' P1 O1 108.9(3) . 13_565
O1' P1 O1 71.1(3) 13_565 13_565
O1 P1 O1 110.0(3) 14_455 13_565
O1 P1 O1 70.0(3) 2_665 13_565
O1 P1 O1 70.0(3) 3_565 13_565
O1 P1 O1 179.997(2) . 13_565
O1 P1 O1 110.0(3) 15 13_565
O5 Mo1 O3 103.7(4) . .
O5 Mo1 O2 103.3(3) . .
O3 Mo1 O2 96.1(3) . .
O5 Mo1 O3 100.3(3) . 15
O3 Mo1 O3 154.1(5) . 15
O2 Mo1 O3 87.6(2) . 15
O5 Mo1 O4 100.5(3) . .
O3 Mo1 O4 86.3(2) . .
O2 Mo1 O4 154.8(4) . .
O3 Mo1 O4 79.9(3) 15 .
O5 Mo1 O1 158.6(3) . 14_455
O3 Mo1 O1 64.3(3) . 14_455
O2 Mo1 O1 95.9(3) . 14_455
O3 Mo1 O1 89.8(3) 15 14_455
O4 Mo1 O1 62.5(3) . 14_455
O5 Mo1 O1 157.9(3) . .
O3 Mo1 O1 96.5(3) . .
O2 Mo1 O1 65.2(3) . .
O3 Mo1 O1 61.9(3) 15 .
O4 Mo1 O1 89.6(3) . .
O1 Mo1 O1 42.1(3) 14_455 .
O6 Mo2 O4 103.5(4) . .
O6 Mo2 O7 103.1(4) . .
O4 Mo2 O7 97.2(3) . .
O6 Mo2 O7 99.6(3) . 3_565
O4 Mo2 O7 155.0(4) . 3_565
O7 Mo2 O7 86.8(4) . 3_565
O6 Mo2 O2 100.4(3) . 14_455
O4 Mo2 O2 86.9(3) . 14_455
O7 Mo2 O2 154.5(3) . 14_455
O7 Mo2 O2 79.5(3) 3_565 14_455
O6 Mo2 O1' 159.3(3) . 13_565
O4 Mo2 O1' 95.3(3) . 13_565
O7 Mo2 O1' 65.5(3) . 13_565
O7 Mo2 O1' 63.8(3) 3_565 13_565
O2 Mo2 O1' 89.1(3) 14_455 13_565
O6 Mo2 O1 157.5(3) . 14_455
O4 Mo2 O1 63.4(3) . 14_455
O7 Mo2 O1 97.0(4) . 14_455
O7 Mo2 O1 91.6(3) 3_565 14_455
O2 Mo2 O1 62.3(3) 14_455 14_455
O1' Mo2 O1 42.1(3) 13_565 14_455
P1 O1' O1 54.5(4) . 2_665
P1 O1' O1 54.5(4) . 3_565
O1 O1' O1 89.6(5) 2_665 3_565
P1 O1' O1 54.5(4) . .
O1 O1' O1 89.6(5) 2_665 .
O1 O1' O1 89.6(5) 3_565 .
P1 O1' Mo2 123.9(2) . 15
O1 O1' Mo2 127.5(2) 2_665 15
O1 O1' Mo2 135.4(2) 3_565 15
O1 O1' Mo2 69.6(2) . 15
P1 O1' Mo2 123.9(2) . 14_455
O1 O1' Mo2 135.4(2) 2_665 14_455
O1 O1' Mo2 69.6(2) 3_565 14_455
O1 O1' Mo2 127.5(2) . 14_455
Mo2 O1' Mo2 91.9(3) 15 14_455
P1 O1' Mo2 123.9(2) . 13_565
O1 O1' Mo2 69.6(2) 2_665 13_565
O1 O1' Mo2 127.5(2) 3_565 13_565
O1 O1' Mo2 135.4(2) . 13_565
Mo2 O1' Mo2 91.9(3) 15 13_565
Mo2 O1' Mo2 91.9(3) 14_455 13_565
P1 O1 O1 55.01(13) . 14_455
P1 O1 O1 55.01(13) . 15
O1 O1 O1 91.2(6) 14_455 15
P1 O1 O1' 54.4(4) . .
O1 O1 O1' 89.6(3) 14_455 .
O1 O1 O1' 89.6(3) 15 .
P1 O1 Mo1 124.3(4) . 15
O1 O1 Mo1 127.5(5) 14_455 15
O1 O1 Mo1 69.6(4) 15 15
O1' O1 Mo1 136.1(4) . 15
P1 O1 Mo1 123.1(4) . .
O1 O1 Mo1 68.3(4) 14_455 .
O1 O1 Mo1 137.1(5) 15 .
O1' O1 Mo1 125.7(4) . .
Mo1 O1 Mo1 92.9(3) 15 .
P1 O1 Mo2 122.6(4) . 15
O1 O1 Mo2 134.2(5) 14_455 15
O1 O1 Mo2 126.4(5) 15 15
O1' O1 Mo2 68.3(4) . 15
Mo1 O1 Mo2 93.0(3) 15 15
Mo1 O1 Mo2 92.1(2) . 15
Mo1 O2 Mo2 139.8(4) . 15
Mo1 O3 Mo1 140.4(5) . 14_455
Mo2 O4 Mo1 140.6(4) . .
Mo2 O7 Mo2 138.4(5) . 2_665
N3 Cu1 N3 91.2(2) . 3_665
N3 Cu1 N3 91.2(2) . 2_655
N3 Cu1 N3 91.2(2) 3_665 2_655
N3 Cu1 N3 88.8(2) . 18_545
N3 Cu1 N3 179.997(2) 3_665 18_545
N3 Cu1 N3 88.8(2) 2_655 18_545
N3 Cu1 N3 179.997(1) . 16_655
N3 Cu1 N3 88.8(2) 3_665 16_655
N3 Cu1 N3 88.8(2) 2_655 16_655
N3 Cu1 N3 91.2(2) 18_545 16_655
N3 Cu1 N3 88.8(2) . 17
N3 Cu1 N3 88.8(2) 3_665 17
N3 Cu1 N3 179.998(2) 2_655 17
N3 Cu1 N3 91.2(2) 18_545 17
N3 Cu1 N3 91.2(2) 16_655 17
N1 C1 H1A 109.5 . .
N1 C1 H1B 109.5 . .
H1A C1 H1B 109.5 . .
N1 C1 H1C 109.5 . .
H1A C1 H1C 109.5 . .
H1B C1 H1C 109.5 . .
N4 C2 N1 108.4(6) . .
N4 C2 S1 128.9(5) . .
N1 C2 S1 122.6(6) . .
C3 C3 S1 111.7(6) 16_765 .
C3 C3 H3A 109.3 16_765 .
S1 C3 H3A 109.3 . .
C3 C3 H3B 109.3 16_765 .
S1 C3 H3B 109.3 . .
H3A C3 H3B 107.9 . .
N2 N1 C2 109.7(6) . .
N2 N1 C1 123.6(7) . .
C2 N1 C1 126.8(7) . .
N3 N2 N1 105.2(6) . .
N2 N3 N4 112.4(6) . .
N2 N3 Cu1 124.7(5) . .
N4 N3 Cu1 122.8(4) . .
C2 N4 N3 104.4(5) . .
C2 S1 C3 99.6(4) . .

loop_
_geom_bond_atom_site_label_1
_geom_bond_atom_site_label_2
_geom_bond_distance
_geom_bond_site_symmetry_2
P1 O1' 1.536(11) .
P1 O1' 1.536(11) 13_565
P1 O1 1.537(8) 14_455
P1 O1 1.537(8) 2_665
P1 O1 1.537(8) 3_565
P1 O1 1.537(8) .
P1 O1 1.537(8) 15
P1 O1 1.537(8) 13_565
Mo1 O5 1.653(5) .
Mo1 O3 1.796(6) .
Mo1 O2 1.809(6) .
Mo1 O3 1.982(6) 15
Mo1 O4 2.006(5) .
Mo1 O1 2.442(8) 14_455
Mo1 O1 2.462(8) .
Mo2 O6 1.643(5) .
Mo2 O4 1.801(6) .
Mo2 O7 1.829(6) .
Mo2 O7 1.980(6) 3_565
Mo2 O2 1.995(6) 14_455
Mo2 O1' 2.478(6) 13_565
Mo2 O1 2.499(7) 14_455
O1' O1 1.786(10) 2_665
O1' O1 1.786(10) 3_565
O1' O1 1.786(10) .
O1' Mo2 2.477(6) 15
O1' Mo2 2.477(6) 14_455
O1' Mo2 2.478(6) 13_565
O1 O1 1.763(10) 14_455
O1 O1 1.763(10) 15
O1 Mo1 2.442(8) 15
O1 Mo2 2.499(7) 15
O2 Mo2 1.995(6) 15
O3 Mo1 1.982(6) 14_455
O7 Mo2 1.980(6) 2_665
Cu1 N3 2.131(6) .
Cu1 N3 2.131(6) 3_665
Cu1 N3 2.131(6) 2_655
Cu1 N3 2.131(6) 18_545
Cu1 N3 2.131(6) 16_655
Cu1 N3 2.131(6) 17
C1 N1 1.475(9) .
C1 H1A 0.9600 .
C1 H1B 0.9600 .
C1 H1C 0.9600 .
C2 N4 1.302(9) .
C2 N1 1.350(9) .
C2 S1 1.735(8) .
C3 C3 1.530(14) 16_765
C3 S1 1.803(7) .
C3 H3A 0.9700 .
C3 H3B 0.9700 .
N1 N2 1.311(9) .
N2 N3 1.291(8) .
N3 N4 1.359(8) .
